data_2243661
loop_
_publ_author_name
'Sapayev, F. A.'
'Okmanov, R. Ya.'
'Kholikov, T. S.'
'Tadjimukhamedov, Kh. S.'
'Tashkhodjaev, B.'

_publ_section_title
;
 Crystal structures of 2-amino-2-oxoethyl 4-bromobenzoate,
 2-amino-2-oxoethyl 4-nitrobenzoate and 2-amino-2-oxoethyl 4-aminobenzoate
 monohydrate
;
_journal_issue 12
_journal_name_full 'Acta Crystallographica Section E'
_journal_page_first 1805
_journal_page_last 1809
_journal_paper_doi 10.1107/S2056989020014371
_journal_volume 76
_journal_year 2020
_chemical_formula_iupac 'C9 H8 N2 O5'
_chemical_formula_moiety 'C9 H8 N2 O5'
_chemical_formula_sum 'C9 H8 N2 O5'
_chemical_formula_weight 224.17
_chemical_melting_point 439(2)
_chemical_name_common
;
2-(4-Bitrobenzoyloxy)acetamide
4-Nitro-benzoic acid carbamoylmethyl ester
;
_chemical_name_systematic
;
2-Amino-2-oxoethyl 4-nitrobenzoate
;
_space_group_crystal_system triclinic
_space_group_IT_number 2
_space_group_name_Hall '-P 1'
_space_group_name_H-M_alt 'P -1'
_atom_sites_solution_hydrogens mixed
_atom_sites_solution_primary direct
_atom_sites_solution_secondary difmap
_audit_creation_method SHELXL-2014/8
_cell_angle_alpha 107.82(3)
_cell_angle_beta 94.95(3)
_cell_angle_gamma 96.32(3)
_cell_formula_units_Z 2
_cell_length_a 7.1238(14)
_cell_length_b 7.3683(15)
_cell_length_c 10.063(2)
_cell_measurement_reflns_used 1249
_cell_measurement_temperature 291(2)
_cell_measurement_theta_max 75.6280
_cell_measurement_theta_min 4.6240
_cell_volume 495.8(2)
_computing_cell_refinement
;
CrysAlis PRO (Rigaku OD, 2018)
;
_computing_data_collection
;
CrysAlis PRO (Rigaku OD, 2018)
;
_computing_data_reduction
;
CrysAlis PRO (Rigaku OD, 2018)
;
_computing_molecular_graphics
;
XP in SHELXTL (Sheldrick, 2008)
;
_computing_publication_material
;
SHELXTL (Sheldrick, 2008), PLATON (Spek, 2020)
and publCIF (Westrip, 2010)'
;
_computing_structure_refinement
;
<i>SHELXL2014/8</i> (Sheldrick, 2015)
;
_computing_structure_solution
;
SHELXS7 (Sheldrick, 2008)
;
_diffrn_ambient_temperature 291(2)
_diffrn_detector 'CCD plate'
_diffrn_detector_area_resol_mean 10.2576
_diffrn_measured_fraction_theta_full 0.997
_diffrn_measured_fraction_theta_max 0.989
_diffrn_measurement_device 'four-circle diffractometer'
_diffrn_measurement_device_type 'Oxford Diffraction Xcalibur, Ruby'
_diffrn_measurement_method '\w scans'
_diffrn_radiation_monochromator graphite
_diffrn_radiation_type CuK\a
_diffrn_radiation_wavelength 1.54184
_diffrn_reflns_av_R_equivalents 0.0181
_diffrn_reflns_av_unetI/netI 0.0235
_diffrn_reflns_limit_h_max 8
_diffrn_reflns_limit_h_min -5
_diffrn_reflns_limit_k_max 8
_diffrn_reflns_limit_k_min -8
_diffrn_reflns_limit_l_max 12
_diffrn_reflns_limit_l_min -12
_diffrn_reflns_number 2971
_diffrn_reflns_theta_full 67.684
_diffrn_reflns_theta_max 69.996
_diffrn_reflns_theta_min 4.653
_diffrn_source 'Enhance (Cu) X-ray Source'
_exptl_absorpt_coefficient_mu 1.081
_exptl_absorpt_correction_T_max 0.79688
_exptl_absorpt_correction_T_min 0.68095
_exptl_absorpt_correction_type multi-scan
_exptl_absorpt_process_details
;
(SADABS; Bruker, 2008)
;
_exptl_crystal_colour colorless
_exptl_crystal_density_diffrn 1.502
_exptl_crystal_description prismatic
_exptl_crystal_F_000 232
_exptl_crystal_size_max 0.40
_exptl_crystal_size_mid 0.34
_exptl_crystal_size_min 0.21
_refine_diff_density_max 0.239
_refine_diff_density_min -0.286
_refine_ls_extinction_method none
_refine_ls_goodness_of_fit_ref 1.064
_refine_ls_hydrogen_treatment mixed
_refine_ls_matrix_type full
_refine_ls_number_parameters 153
_refine_ls_number_reflns 1859
_refine_ls_number_restraints 0
_refine_ls_restrained_S_all 1.064
_refine_ls_R_factor_all 0.0562
_refine_ls_R_factor_gt 0.0496
_refine_ls_shift/su_max 0.000
_refine_ls_shift/su_mean 0.000
_refine_ls_structure_factor_coef Fsqd
_refine_ls_weighting_details 'w=1/[\s^2^(Fo^2^)+(0.0800P)^2^+0.1088P] where P=(Fo^2^+2Fc^2^)/3'
_refine_ls_weighting_scheme calc
_refine_ls_wR_factor_gt 0.1389
_refine_ls_wR_factor_ref 0.1475
_reflns_number_gt 1560
_reflns_number_total 1859
_reflns_threshold_expression 'I > 2\s(I)'
_cod_data_source_file mw2171sup1.cif
_cod_data_source_block II
_cod_original_cell_volume 495.76(19)
_cod_database_code 2243661
_shelx_space_group_comment
;
The symmetry employed for this shelxl refinement is uniquely defined
by the following loop, which should always be used as a source of
symmetry information in preference to the above space-group names.
They are only intended as comments.
;

loop_
_space_group_symop_operation_xyz
'x, y, z'
'-x, -y, -z'

loop_
_atom_site_type_symbol
_atom_site_label
_atom_site_fract_x
_atom_site_fract_y
_atom_site_fract_z
_atom_site_U_iso_or_equiv
_atom_site_adp_type
_atom_site_calc_flag
_atom_site_occupancy
_atom_site_disorder_assembly
_atom_site_disorder_group
O O1 0.0727(3) -0.1039(2) 0.29955(18) 0.0820(6) Uani d 1 . .
O O2 0.19162(19) -0.00610(18) 0.13179(13) 0.0492(4) Uani d 1 . .
O O3 0.2532(2) -0.49315(19) -0.04910(17) 0.0635(5) Uani d 1 . .
O O4 0.3147(3) 0.8233(2) 0.75383(18) 0.0866(6) Uani d 1 . .
O O5 0.3833(3) 0.9205(2) 0.58393(19) 0.0852(6) Uani d 1 . .
N N1 0.4638(3) -0.2474(3) 0.0945(2) 0.0608(5) Uani d 1 . .
N N2 0.3258(2) 0.7948(2) 0.62962(19) 0.0526(4) Uani d 1 . .
C C1 0.1925(2) 0.2274(2) 0.35306(18) 0.0409(4) Uani d 1 . .
C C2 0.2520(3) 0.3754(3) 0.30129(19) 0.0443(4) Uani d 1 . .
H H2A 0.2634 0.3488 0.2061 0.053 Uiso calc 1 . .
C C3 0.2945(3) 0.5635(3) 0.3920(2) 0.0466(4) Uani d 1 . .
H H3A 0.3342 0.6645 0.3590 0.056 Uiso calc 1 . .
C C4 0.2762(2) 0.5962(2) 0.53229(19) 0.0425(4) Uani d 1 . .
C C5 0.2171(3) 0.4526(3) 0.58712(19) 0.0465(4) Uani d 1 . .
H H5A 0.2065 0.4799 0.6825 0.056 Uiso calc 1 . .
C C6 0.1739(3) 0.2665(3) 0.4952(2) 0.0466(4) Uani d 1 . .
H H6A 0.1321 0.1666 0.5287 0.056 Uiso calc 1 . .
C C7 0.1433(3) 0.0225(3) 0.2615(2) 0.0465(4) Uani d 1 . .
C C8 0.1380(3) -0.1993(3) 0.0349(2) 0.0509(5) Uani d 1 . .
H H8A 0.0999 -0.1916 -0.0579 0.061 Uiso calc 1 . .
H H8B 0.0285 -0.2604 0.0640 0.061 Uiso calc 1 . .
C C9 0.2934(3) -0.3240(2) 0.02512(19) 0.0455(4) Uani d 1 . .
H H1 0.561(3) -0.323(3) 0.082(2) 0.057(6) Uiso d 1 . .
H H2 0.488(3) -0.127(4) 0.138(3) 0.062(6) Uiso d 1 . .

loop_
_atom_site_aniso_label
_atom_site_aniso_U_11
_atom_site_aniso_U_22
_atom_site_aniso_U_33
_atom_site_aniso_U_12
_atom_site_aniso_U_13
_atom_site_aniso_U_23
O1 0.1300(16) 0.0426(9) 0.0620(10) -0.0163(9) 0.0267(10) 0.0061(7)
O2 0.0603(8) 0.0354(7) 0.0467(7) 0.0097(5) 0.0122(6) 0.0032(5)
O3 0.0579(8) 0.0369(7) 0.0759(10) 0.0070(6) -0.0010(7) -0.0085(7)
O4 0.1315(16) 0.0536(10) 0.0537(10) -0.0086(10) 0.0189(10) -0.0075(7)
O5 0.1262(16) 0.0381(8) 0.0797(12) -0.0066(9) 0.0143(11) 0.0079(8)
N1 0.0543(10) 0.0380(9) 0.0710(12) 0.0099(8) -0.0013(8) -0.0091(8)
N2 0.0515(9) 0.0380(9) 0.0591(10) 0.0061(7) 0.0043(7) 0.0030(7)
C1 0.0403(8) 0.0353(9) 0.0443(9) 0.0092(7) 0.0064(7) 0.0073(7)
C2 0.0510(10) 0.0394(9) 0.0414(9) 0.0097(7) 0.0086(7) 0.0094(7)
C3 0.0522(10) 0.0352(9) 0.0528(10) 0.0077(7) 0.0077(8) 0.0139(8)
C4 0.0386(8) 0.0343(9) 0.0481(10) 0.0078(7) 0.0035(7) 0.0032(7)
C5 0.0504(10) 0.0439(10) 0.0406(9) 0.0062(7) 0.0086(7) 0.0060(7)
C6 0.0530(10) 0.0385(9) 0.0471(10) 0.0045(7) 0.0106(8) 0.0116(8)
C7 0.0527(10) 0.0369(10) 0.0464(10) 0.0060(7) 0.0078(8) 0.0080(8)
C8 0.0552(11) 0.0402(10) 0.0467(10) 0.0088(8) 0.0023(8) -0.0011(8)
C9 0.0526(10) 0.0347(9) 0.0426(9) 0.0053(7) 0.0066(7) 0.0027(7)

loop_
_atom_type_symbol
_atom_type_description
_atom_type_scat_dispersion_real
_atom_type_scat_dispersion_imag
_atom_type_scat_source
C C 0.0181 0.0091 'International Tables Vol C Tables 4.2.6.8 and 6.1.1.4'
H H 0.0000 0.0000 'International Tables Vol C Tables 4.2.6.8 and 6.1.1.4'
N N 0.0311 0.0180 'International Tables Vol C Tables 4.2.6.8 and 6.1.1.4'
O O 0.0492 0.0322 'International Tables Vol C Tables 4.2.6.8 and 6.1.1.4'

loop_
_geom_angle_atom_site_label_1
_geom_angle_atom_site_label_2
_geom_angle_atom_site_label_3
_geom_angle_site_symmetry_1
_geom_angle_site_symmetry_3
_geom_angle
_geom_angle_publ_flag
C7 O2 C8 . . 115.74(15) ?
C9 N1 H1 . . 118.2(14) ?
C9 N1 H2 . . 120.2(16) ?
H1 N1 H2 . . 121(2) ?
O5 N2 O4 . . 122.58(18) ?
O5 N2 C4 . . 118.83(17) ?
O4 N2 C4 . . 118.52(17) ?
C2 C1 C6 . . 120.33(17) ?
C2 C1 C7 . . 122.69(16) ?
C6 C1 C7 . . 116.98(16) ?
C1 C2 C3 . . 119.85(17) ?
C1 C2 H2A . . 120.1 ?
C3 C2 H2A . . 120.1 ?
C4 C3 C2 . . 118.12(17) ?
C4 C3 H3A . . 120.9 ?
C2 C3 H3A . . 120.9 ?
C3 C4 C5 . . 123.50(16) ?
C3 C4 N2 . . 118.35(17) ?
C5 C4 N2 . . 118.14(17) ?
C4 C5 C6 . . 117.62(17) ?
C4 C5 H5A . . 121.2 ?
C6 C5 H5A . . 121.2 ?
C5 C6 C1 . . 120.57(17) ?
C5 C6 H6A . . 119.7 ?
C1 C6 H6A . . 119.7 ?
O1 C7 O2 . . 123.05(17) ?
O1 C7 C1 . . 124.14(17) ?
O2 C7 C1 . . 112.80(16) ?
O2 C8 C9 . . 114.12(15) ?
O2 C8 H8A . . 108.7 ?
C9 C8 H8A . . 108.7 ?
O2 C8 H8B . . 108.7 ?
C9 C8 H8B . . 108.7 ?
H8A C8 H8B . . 107.6 ?
O3 C9 N1 . . 123.64(18) ?
O3 C9 C8 . . 117.23(17) ?
N1 C9 C8 . . 119.14(16) ?

loop_
_geom_bond_atom_site_label_1
_geom_bond_atom_site_label_2
_geom_bond_site_symmetry_2
_geom_bond_distance
_geom_bond_publ_flag
O1 C7 . 1.190(2) ?
O2 C7 . 1.339(2) ?
O2 C8 . 1.445(2) ?
O3 C9 . 1.228(2) ?
O4 N2 . 1.213(2) ?
O5 N2 . 1.203(2) ?
N1 C9 . 1.320(3) ?
N1 H1 . 0.93(2) ?
N1 H2 . 0.85(3) ?
N2 C4 . 1.474(2) ?
C1 C2 . 1.387(3) ?
C1 C6 . 1.391(3) ?
C1 C7 . 1.492(3) ?
C2 C3 . 1.390(3) ?
C2 H2A . 0.9300 ?
C3 C4 . 1.378(3) ?
C3 H3A . 0.9300 ?
C4 C5 . 1.379(3) ?
C5 C6 . 1.383(3) ?
C5 H5A . 0.9300 ?
C6 H6A . 0.9300 ?
C8 C9 . 1.506(3) ?
C8 H8A . 0.9700 ?
C8 H8B . 0.9700 ?

loop_
_geom_hbond_atom_site_label_D
_geom_hbond_atom_site_label_H
_geom_hbond_atom_site_label_A
_geom_hbond_site_symmetry_A
_geom_hbond_distance_DH
_geom_hbond_distance_HA
_geom_hbond_distance_DA
_geom_hbond_angle_DHA
_geom_hbond_publ_flag
N1 H1 O3 2_645 0.93(2) 1.97(2) 2.898(2) 174(2) y

loop_
_geom_torsion_atom_site_label_1
_geom_torsion_atom_site_label_2
_geom_torsion_atom_site_label_3
_geom_torsion_atom_site_label_4
_geom_torsion_site_symmetry_1
_geom_torsion_site_symmetry_2
_geom_torsion_site_symmetry_3
_geom_torsion_site_symmetry_4
_geom_torsion
_geom_torsion_publ_flag
C6 C1 C2 C3 . . . . 0.4(3) ?
C7 C1 C2 C3 . . . . 179.61(16) ?
C1 C2 C3 C4 . . . . 0.2(3) ?
C2 C3 C4 C5 . . . . -0.4(3) ?
C2 C3 C4 N2 . . . . 178.47(15) ?
O5 N2 C4 C3 . . . . -1.2(3) ?
O4 N2 C4 C3 . . . . -178.06(18) ?
O5 N2 C4 C5 . . . . 177.72(18) ?
O4 N2 C4 C5 . . . . 0.8(3) ?
C3 C4 C5 C6 . . . . -0.1(3) ?
N2 C4 C5 C6 . . . . -178.96(15) ?
C4 C5 C6 C1 . . . . 0.8(3) ?
C2 C1 C6 C5 . . . . -0.9(3) ?
C7 C1 C6 C5 . . . . 179.83(16) ?
C8 O2 C7 O1 . . . . 5.0(3) ?
C8 O2 C7 C1 . . . . -176.52(14) y
C2 C1 C7 O1 . . . . -171.5(2) ?
C6 C1 C7 O1 . . . . 7.7(3) ?
C2 C1 C7 O2 . . . . 10.0(3) ?
C6 C1 C7 O2 . . . . -170.76(15) y
C7 O2 C8 C9 . . . . -95.53(19) y
O2 C8 C9 O3 . . . . 175.79(17) y
O2 C8 C9 N1 . . . . -4.7(3) ?

_cod_database_fobs_code 2243661
